data_7135450
loop_
_publ_author_name
'Tiwari, Shashikant'
'Kumar, Nitin'
'Rawat, Diwan S.'

_publ_section_title
;
 Stereoselective thiosulfonylation of alkynes using sodium thiosulfate as
 a sulfur transfer agent to access <i>bis</i>-(<i>Z</i>)-vinyl sulfones.
;
_journal_issue 25
_journal_name_full 'Chemical communications (Cambridge, England)'
_journal_page_first 6751
_journal_page_last 6754
_journal_paper_doi 10.1039/d5cc07298k
_journal_volume 62
_journal_year 2026
_chemical_formula_moiety 'C15 H12 Br O2 S1.5'
_chemical_formula_sum 'C15 H12 Br O2 S1.5'
_chemical_formula_weight 352.25
_space_group_crystal_system monoclinic
_space_group_IT_number 15
_space_group_name_Hall '-I 2ya'
_space_group_name_H-M_alt 'I 1 2/a 1'
_atom_sites_solution_hydrogens geom
_atom_sites_solution_primary dual
_audit_creation_date 2025-10-15
_audit_creation_method
;
Olex2 1.3
(compiled 2020.11.12 svn.r5f609507 for OlexSys, GUI svn.r6408)
;
_audit_update_record
;
2025-10-15 deposited with the CCDC.	2026-02-23 downloaded from the CCDC.
;
_cell_angle_alpha 90
_cell_angle_beta 107.989(5)
_cell_angle_gamma 90
_cell_formula_units_Z 8
_cell_length_a 16.6288(7)
_cell_length_b 9.5465(4)
_cell_length_c 19.9075(9)
_cell_measurement_reflns_used 4428
_cell_measurement_temperature 153(4)
_cell_measurement_theta_max 31.2250
_cell_measurement_theta_min 2.1480
_cell_volume 3005.8(2)
_computing_cell_refinement 'CrysAlisPro 1.171.43.106a (Rigaku OD, 2024)'
_computing_data_collection 'CrysAlisPro 1.171.43.106a (Rigaku OD, 2024)'
_computing_data_reduction 'CrysAlisPro 1.171.43.106a (Rigaku OD, 2024)'
_computing_molecular_graphics 'Olex2 1.3 (Dolomanov et al., 2009)'
_computing_publication_material 'Olex2 1.3 (Dolomanov et al., 2009)'
_computing_structure_refinement 'SHELXL 2016/4 (Sheldrick, 2015)'
_computing_structure_solution 'SHELXT 2014/5 (Sheldrick, 2014)'
_diffrn_ambient_environment N~2~
_diffrn_ambient_temperature 153(4)
_diffrn_detector 'Hybrid Pixel Array Detector'
_diffrn_detector_area_resol_mean 10.0000
_diffrn_detector_type HyPix
_diffrn_measured_fraction_theta_full 1.000
_diffrn_measured_fraction_theta_max 0.799
_diffrn_measurement_details
;
List of Runs (angles in degrees, time in seconds):

  # Type    Start    End  Width  t~exp~   \w     \q     \k     \f   Frames
#--------------------------------------------------------------------------
  1  \w    -22.00  27.00   0.50    3.97    --   -5.22 -99.00  60.00   98
  2  \w     29.00  63.00   0.50    3.97    --   -5.22  38.00 150.00   68
  3  \w    -39.00  77.00   0.50    3.97    --    6.31   0.00   0.00  232
;
_diffrn_measurement_device 'four-circle diffractometer'
_diffrn_measurement_device_type 'XtaLAB Synergy, Single source at home/near, HyPix'
_diffrn_measurement_method '\w scans'
_diffrn_orient_matrix_type 'CrysAlisPro convention (1999,Acta A55,543-557)'
_diffrn_orient_matrix_UB_11 -0.0027119000
_diffrn_orient_matrix_UB_12 -0.0446061000
_diffrn_orient_matrix_UB_13 -0.0291326000
_diffrn_orient_matrix_UB_21 -0.0119239000
_diffrn_orient_matrix_UB_22 -0.0564773000
_diffrn_orient_matrix_UB_23 0.0180268000
_diffrn_orient_matrix_UB_31 -0.0431398000
_diffrn_orient_matrix_UB_32 0.0184199000
_diffrn_orient_matrix_UB_33 -0.0151966000
_diffrn_radiation_monochromator mirror
_diffrn_radiation_probe x-ray
_diffrn_radiation_type 'Mo K\a'
_diffrn_radiation_wavelength 0.71073
_diffrn_reflns_av_R_equivalents 0.0323
_diffrn_reflns_av_unetI/netI 0.0427
_diffrn_reflns_Laue_measured_fraction_full 1.000
_diffrn_reflns_Laue_measured_fraction_max 0.799
_diffrn_reflns_limit_h_max 21
_diffrn_reflns_limit_h_min -22
_diffrn_reflns_limit_k_max 11
_diffrn_reflns_limit_k_min -12
_diffrn_reflns_limit_l_max 26
_diffrn_reflns_limit_l_min -24
_diffrn_reflns_number 10176
_diffrn_reflns_point_group_measured_fraction_full 1.000
_diffrn_reflns_point_group_measured_fraction_max 0.799
_diffrn_reflns_theta_full 25.242
_diffrn_reflns_theta_max 31.046
_diffrn_reflns_theta_min 2.151
_diffrn_source 'micro-focus sealed X-ray tube'
_diffrn_source_type 'PhotonJet (Mo) X-ray Source'
_exptl_absorpt_coefficient_mu 2.939
_exptl_absorpt_correction_T_max 1.00000
_exptl_absorpt_correction_T_min 0.35162
_exptl_absorpt_correction_type multi-scan
_exptl_absorpt_process_details
;
CrysAlisPro 1.171.43.106a (Rigaku Oxford Diffraction, 2024)
Empirical absorption correction using spherical harmonics,
implemented in SCALE3 ABSPACK scaling algorithm.
;
_exptl_crystal_colour 'clear yellowish white'
_exptl_crystal_colour_lustre clear
_exptl_crystal_colour_modifier yellowish
_exptl_crystal_colour_primary white
_exptl_crystal_density_diffrn 1.557
_exptl_crystal_description block
_exptl_crystal_F_000 1416
_refine_diff_density_max 0.670
_refine_diff_density_min -0.732
_refine_diff_density_rms 0.070
_refine_ls_extinction_method none
_refine_ls_goodness_of_fit_ref 1.030
_refine_ls_hydrogen_treatment constr
_refine_ls_matrix_type full
_refine_ls_number_parameters 178
_refine_ls_number_reflns 3837
_refine_ls_number_restraints 0
_refine_ls_restrained_S_all 1.030
_refine_ls_R_factor_all 0.0478
_refine_ls_R_factor_gt 0.0335
_refine_ls_shift/su_max 0.001
_refine_ls_shift/su_mean 0.000
_refine_ls_structure_factor_coef Fsqd
_refine_ls_weighting_details 'w=1/[\s^2^(Fo^2^)+(0.0310P)^2^+2.1546P] where P=(Fo^2^+2Fc^2^)/3'
_refine_ls_weighting_scheme calc
_refine_ls_wR_factor_gt 0.0713
_refine_ls_wR_factor_ref 0.0745
_reflns_Friedel_coverage 0.000
_reflns_number_gt 3035
_reflns_number_total 3837
_reflns_threshold_expression 'I > 2\s(I)'
_cod_data_source_file d5cc07298k2.cif
_cod_data_source_block rs-14l_auto
_cod_depositor_comments 'Adding full bibliography for 7135450--7135451.cif.'
_cod_original_formula_sum 'C15 H12 Br O2 S1.50'
_cod_database_code 7135450
_shelx_shelxl_version_number 2016/4
_chemical_oxdiff_formula 'C H N Cl O'
_chemical_oxdiff_usercomment 23-01-2025
_shelx_space_group_comment
;
The symmetry employed for this shelxl refinement is uniquely defined
by the following loop, which should always be used as a source of
symmetry information in preference to the above space-group names.
They are only intended as comments.
;
_reflns_odcompleteness_completeness 99.94
_reflns_odcompleteness_iscentric 1
_reflns_odcompleteness_theta 26.32
_olex2_refinement_description
;
1. Fixed Uiso
 At 1.2 times of:
  All C(H) groups
 At 1.5 times of:
  All C(H,H,H) groups
2.a Aromatic/amide H refined with riding coordinates:
 C008(H008), C00B(H00B), C00C(H00C), C00D(H00D), C00E(H00E), C00G(H00G),
 C00H(H00H), C00I(H00I), C00J(H00J)
2.b Idealised Me refined as rotating group:
 C00K(H00A,H00F,H00K)
;
_olex2_submission_special_instructions 'No special instructions were received'
_oxdiff_exptl_absorpt_empirical_details
;
Empirical correction (ABSPACK) includes:
- Absorption correction using spherical harmonics
- Frame scaling
;
_oxdiff_exptl_absorpt_empirical_full_max 7.550
_oxdiff_exptl_absorpt_empirical_full_min 0.649

loop_
_space_group_symop_operation_xyz
'x, y, z'
'-x+1/2, y, -z'
'x+1/2, y+1/2, z+1/2'
'-x+1, y+1/2, -z+1/2'
'-x, -y, -z'
'x-1/2, -y, z'
'-x+1/2, -y+1/2, -z+1/2'
'x, -y+1/2, z+1/2'

loop_
_atom_site_label
_atom_site_type_symbol
_atom_site_fract_x
_atom_site_fract_y
_atom_site_fract_z
_atom_site_U_iso_or_equiv
_atom_site_adp_type
_atom_site_occupancy
_atom_site_site_symmetry_order
_atom_site_calc_flag
_atom_site_refinement_flags_posn
_atom_site_refinement_flags_adp
_atom_site_refinement_flags_occupancy
_atom_site_disorder_assembly
_atom_site_disorder_group
Br01 Br 0.01204(2) 0.82368(3) 0.46218(2) 0.03579(9) Uani 1 1 d . . . . .
S002 S 0.250000 0.17131(8) 0.500000 0.01904(15) Uani 1 2 d S T P . .
S003 S 0.27493(3) 0.09718(6) 0.66624(3) 0.01908(12) Uani 1 1 d . . . . .
O004 O 0.25167(9) 0.08708(17) 0.73019(7) 0.0257(3) Uani 1 1 d . . . . .
O005 O 0.25551(9) -0.01846(16) 0.61738(7) 0.0249(3) Uani 1 1 d . . . . .
C006 C 0.38386(12) 0.1330(2) 0.68934(11) 0.0201(4) Uani 1 1 d . . . . .
C007 C 0.17508(12) 0.4207(2) 0.52949(11) 0.0197(4) Uani 1 1 d . . . . .
C008 C 0.22765(12) 0.2501(2) 0.62375(10) 0.0207(4) Uani 1 1 d . . . . .
H008 H 0.205857 0.313163 0.650728 0.025 Uiso 1 1 calc R U . . .
C009 C 0.21898(12) 0.2875(2) 0.55689(10) 0.0179(4) Uani 1 1 d . . . . .
C00A C 0.08137(14) 0.6617(2) 0.48705(12) 0.0264(5) Uani 1 1 d . . . . .
C00B C 0.43059(13) 0.0823(2) 0.64794(11) 0.0253(5) Uani 1 1 d . . . . .
H00B H 0.404610 0.025710 0.607832 0.030 Uiso 1 1 calc R U . . .
C00C C 0.10997(13) 0.4244(2) 0.46528(11) 0.0229(4) Uani 1 1 d . . . . .
H00C H 0.098223 0.343891 0.435797 0.027 Uiso 1 1 calc R U . . .
C00D C 0.51616(14) 0.1151(3) 0.66583(12) 0.0287(5) Uani 1 1 d . . . . .
H00D H 0.548440 0.081131 0.637361 0.034 Uiso 1 1 calc R U . . .
C00E C 0.06256(13) 0.5448(2) 0.44449(12) 0.0260(5) Uani 1 1 d . . . . .
H00E H 0.017508 0.546849 0.401321 0.031 Uiso 1 1 calc R U . . .
C00F C 0.55503(13) 0.1966(2) 0.72449(12) 0.0284(5) Uani 1 1 d . . . . .
C00G C 0.19422(14) 0.5414(2) 0.57045(11) 0.0264(5) Uani 1 1 d . . . . .
H00G H 0.239463 0.540300 0.613503 0.032 Uiso 1 1 calc R U . . .
C00H C 0.14819(15) 0.6633(2) 0.54930(13) 0.0307(5) Uani 1 1 d . . . . .
H00H H 0.162117 0.746212 0.576860 0.037 Uiso 1 1 calc R U . . .
C00I C 0.42130(14) 0.2163(3) 0.74780(13) 0.0337(6) Uani 1 1 d . . . . .
H00I H 0.388740 0.252084 0.775647 0.040 Uiso 1 1 calc R U . . .
C00J C 0.50607(15) 0.2463(3) 0.76489(14) 0.0391(6) Uani 1 1 d . . . . .
H00J H 0.531902 0.302293 0.805249 0.047 Uiso 1 1 calc R U . . .
C00K C 0.64752(14) 0.2327(3) 0.74315(15) 0.0422(7) Uani 1 1 d . . . . .
H00A H 0.678028 0.154531 0.730226 0.063 Uiso 1 1 calc R U . . .
H00F H 0.670333 0.249982 0.794042 0.063 Uiso 1 1 calc R U . . .
H00K H 0.654366 0.316899 0.717317 0.063 Uiso 1 1 calc R U . . .

loop_
_atom_site_aniso_label
_atom_site_aniso_U_11
_atom_site_aniso_U_22
_atom_site_aniso_U_33
_atom_site_aniso_U_23
_atom_site_aniso_U_13
_atom_site_aniso_U_12
Br01 0.04176(15) 0.02482(13) 0.04714(16) 0.01427(11) 0.02303(11) 0.01319(10)
S002 0.0257(4) 0.0159(3) 0.0173(3) 0.000 0.0093(3) 0.000
S003 0.0229(2) 0.0189(3) 0.0167(2) 0.0014(2) 0.00801(19) -0.00017(19)
O004 0.0314(8) 0.0282(9) 0.0211(7) 0.0034(7) 0.0132(6) -0.0007(7)
O005 0.0306(8) 0.0209(8) 0.0230(7) -0.0026(6) 0.0079(6) -0.0036(6)
C006 0.0202(10) 0.0208(11) 0.0200(10) 0.0008(8) 0.0076(8) 0.0020(8)
C007 0.0203(10) 0.0207(11) 0.0208(10) 0.0020(8) 0.0104(8) 0.0020(8)
C008 0.0218(10) 0.0206(11) 0.0214(10) 0.0000(9) 0.0092(8) 0.0025(8)
C009 0.0189(9) 0.0166(10) 0.0197(10) -0.0023(8) 0.0082(8) -0.0008(7)
C00A 0.0293(11) 0.0216(11) 0.0325(12) 0.0099(10) 0.0158(9) 0.0064(9)
C00B 0.0267(11) 0.0259(12) 0.0222(10) -0.0053(9) 0.0061(9) 0.0041(9)
C00C 0.0260(11) 0.0220(11) 0.0214(10) -0.0002(9) 0.0085(8) -0.0007(9)
C00D 0.0266(11) 0.0307(13) 0.0316(12) -0.0065(10) 0.0130(9) 0.0029(9)
C00E 0.0243(11) 0.0273(12) 0.0268(11) 0.0063(10) 0.0081(9) 0.0035(9)
C00F 0.0238(11) 0.0260(12) 0.0346(12) -0.0048(10) 0.0079(9) -0.0001(9)
C00G 0.0300(12) 0.0239(12) 0.0237(11) -0.0036(9) 0.0060(9) 0.0017(9)
C00H 0.0393(13) 0.0209(12) 0.0341(13) -0.0031(10) 0.0145(10) 0.0015(10)
C00I 0.0310(12) 0.0401(15) 0.0339(13) -0.0154(11) 0.0159(10) -0.0045(10)
C00J 0.0349(13) 0.0448(16) 0.0390(14) -0.0239(13) 0.0133(11) -0.0102(12)
C00K 0.0274(13) 0.0424(16) 0.0570(17) -0.0165(14) 0.0134(12) -0.0045(11)

loop_
_atom_type_symbol
_atom_type_description
_atom_type_scat_dispersion_real
_atom_type_scat_dispersion_imag
_atom_type_scat_source
C C 0.0033 0.0016 'International Tables Vol C Tables 4.2.6.8 and 6.1.1.4'
H H 0.0000 0.0000 'International Tables Vol C Tables 4.2.6.8 and 6.1.1.4'
Br Br -0.2901 2.4595 'International Tables Vol C Tables 4.2.6.8 and 6.1.1.4'
O O 0.0106 0.0060 'International Tables Vol C Tables 4.2.6.8 and 6.1.1.4'
S S 0.1246 0.1234 'International Tables Vol C Tables 4.2.6.8 and 6.1.1.4'

loop_
_geom_angle_atom_site_label_1
_geom_angle_atom_site_label_2
_geom_angle_atom_site_label_3
_geom_angle
_geom_angle_site_symmetry_1
_geom_angle_site_symmetry_3
_geom_angle_publ_flag
C009 S002 C009 102.47(14) . 2_556 ?
O004 S003 C006 108.49(9) . . ?
O004 S003 C008 106.24(9) . . ?
O005 S003 O004 118.63(9) . . ?
O005 S003 C006 108.88(9) . . ?
O005 S003 C008 109.86(10) . . ?
C008 S003 C006 103.70(10) . . ?
C00B C006 S003 119.90(16) . . ?
C00B C006 C00I 120.75(19) . . ?
C00I C006 S003 119.31(16) . . ?
C00C C007 C009 120.82(19) . . ?
C00G C007 C009 119.81(18) . . ?
C00G C007 C00C 119.2(2) . . ?
S003 C008 H008 116.7 . . ?
C009 C008 S003 126.65(16) . . ?
C009 C008 H008 116.7 . . ?
C007 C009 S002 120.59(14) . . ?
C008 C009 S002 120.24(16) . . ?
C008 C009 C007 118.87(18) . . ?
C00E C00A Br01 119.65(17) . . ?
C00E C00A C00H 121.7(2) . . ?
C00H C00A Br01 118.58(18) . . ?
C006 C00B H00B 120.4 . . ?
C006 C00B C00D 119.1(2) . . ?
C00D C00B H00B 120.4 . . ?
C007 C00C H00C 119.9 . . ?
C00E C00C C007 120.3(2) . . ?
C00E C00C H00C 119.9 . . ?
C00B C00D H00D 119.5 . . ?
C00F C00D C00B 121.1(2) . . ?
C00F C00D H00D 119.5 . . ?
C00A C00E C00C 119.3(2) . . ?
C00A C00E H00E 120.4 . . ?
C00C C00E H00E 120.4 . . ?
C00D C00F C00J 118.3(2) . . ?
C00D C00F C00K 120.7(2) . . ?
C00J C00F C00K 120.9(2) . . ?
C007 C00G H00G 119.6 . . ?
C00H C00G C007 120.9(2) . . ?
C00H C00G H00G 119.6 . . ?
C00A C00H H00H 120.7 . . ?
C00G C00H C00A 118.5(2) . . ?
C00G C00H H00H 120.7 . . ?
C006 C00I H00I 120.4 . . ?
C00J C00I C006 119.1(2) . . ?
C00J C00I H00I 120.4 . . ?
C00F C00J H00J 119.2 . . ?
C00I C00J C00F 121.6(2) . . ?
C00I C00J H00J 119.2 . . ?
C00F C00K H00A 109.5 . . ?
C00F C00K H00F 109.5 . . ?
C00F C00K H00K 109.5 . . ?
H00A C00K H00F 109.5 . . ?
H00A C00K H00K 109.5 . . ?
H00F C00K H00K 109.5 . . ?

loop_
_geom_bond_atom_site_label_1
_geom_bond_atom_site_label_2
_geom_bond_distance
_geom_bond_site_symmetry_2
_geom_bond_publ_flag
Br01 C00A 1.901(2) . ?
S002 C009 1.772(2) . ?
S002 C009 1.772(2) 2_556 ?
S003 O004 1.4434(15) . ?
S003 O005 1.4406(16) . ?
S003 C006 1.759(2) . ?
S003 C008 1.748(2) . ?
C006 C00B 1.383(3) . ?
C006 C00I 1.388(3) . ?
C007 C009 1.483(3) . ?
C007 C00C 1.397(3) . ?
C007 C00G 1.391(3) . ?
C008 H008 0.9500 . ?
C008 C009 1.342(3) . ?
C00A C00E 1.378(3) . ?
C00A C00H 1.386(3) . ?
C00B H00B 0.9500 . ?
C00B C00D 1.392(3) . ?
C00C H00C 0.9500 . ?
C00C C00E 1.383(3) . ?
C00D H00D 0.9500 . ?
C00D C00F 1.386(3) . ?
C00E H00E 0.9500 . ?
C00F C00J 1.393(3) . ?
C00F C00K 1.506(3) . ?
C00G H00G 0.9500 . ?
C00G C00H 1.385(3) . ?
C00H H00H 0.9500 . ?
C00I H00I 0.9500 . ?
C00I C00J 1.374(3) . ?
C00J H00J 0.9500 . ?
C00K H00A 0.9800 . ?
C00K H00F 0.9800 . ?
C00K H00K 0.9800 . ?

loop_
_geom_torsion_atom_site_label_1
_geom_torsion_atom_site_label_2
_geom_torsion_atom_site_label_3
_geom_torsion_atom_site_label_4
_geom_torsion
_geom_torsion_site_symmetry_1
_geom_torsion_site_symmetry_2
_geom_torsion_site_symmetry_3
_geom_torsion_site_symmetry_4
_geom_torsion_publ_flag
Br01 C00A C00E C00C -175.84(16) . . . . ?
Br01 C00A C00H C00G 174.56(17) . . . . ?
S003 C006 C00B C00D 178.12(18) . . . . ?
S003 C006 C00I C00J -178.8(2) . . . . ?
S003 C008 C009 S002 4.9(3) . . . . ?
S003 C008 C009 C007 178.64(15) . . . . ?
O004 S003 C006 C00B 147.93(18) . . . . ?
O004 S003 C006 C00I -34.2(2) . . . . ?
O004 S003 C008 C009 -166.64(18) . . . . ?
O005 S003 C006 C00B 17.5(2) . . . . ?
O005 S003 C006 C00I -164.65(19) . . . . ?
O005 S003 C008 C009 -37.2(2) . . . . ?
C006 S003 C008 C009 79.1(2) . . . . ?
C006 C00B C00D C00F 0.5(4) . . . . ?
C006 C00I C00J C00F 0.8(4) . . . . ?
C007 C00C C00E C00A 1.3(3) . . . . ?
C007 C00G C00H C00A 1.3(3) . . . . ?
C008 S003 C006 C00B -99.4(2) . . . . ?
C008 S003 C006 C00I 78.4(2) . . . . ?
C009 S002 C009 C007 36.67(13) 2_556 . . . ?
C009 S002 C009 C008 -149.7(2) 2_556 . . . ?
C009 C007 C00C C00E 171.95(19) . . . . ?
C009 C007 C00G C00H -173.34(19) . . . . ?
C00B C006 C00I C00J -1.0(4) . . . . ?
C00B C00D C00F C00J -0.7(4) . . . . ?
C00B C00D C00F C00K -179.5(2) . . . . ?
C00C C007 C009 S002 43.8(2) . . . . ?
C00C C007 C009 C008 -129.9(2) . . . . ?
C00C C007 C00G C00H 1.8(3) . . . . ?
C00D C00F C00J C00I 0.0(4) . . . . ?
C00E C00A C00H C00G -3.2(3) . . . . ?
C00G C007 C009 S002 -141.13(17) . . . . ?
C00G C007 C009 C008 45.2(3) . . . . ?
C00G C007 C00C C00E -3.1(3) . . . . ?
C00H C00A C00E C00C 1.9(3) . . . . ?
C00I C006 C00B C00D 0.3(4) . . . . ?
C00K C00F C00J C00I 178.9(3) . . . . ?
